data_4307261
loop_
_publ_author_name
'Ramalingam Venkateswaran'
'Joel T. Mague'
'Maravanji S. Balakrishna'

_publ_section_title
;
Ruthenium(II) Complexes Containing Bis(2-(diphenylphosphino)phenyl) Ether
and Their Catalytic Activity in Hydrogenation Reactions
;
_journal_name_full 'Inorganic Chemistry'
_journal_page_first 809
_journal_page_last 817
_journal_paper_doi 10.1021/ic061782l
_journal_volume 46
_journal_year 2007
_chemical_formula_sum 'C39 H35 Cl4 N O2 P2 Ru'
_chemical_formula_weight 854.49
_chemical_name_systematic
; 
 cis-Dichloroaquo(acetonitrile)(2,2'-bis(diphenylphosphino-
phenyl)ether)ruthenium(II) Dichloromethane solvate
;
_space_group_IT_number 2
_symmetry_cell_setting triclinic
_symmetry_space_group_name_Hall '-P 1'
_symmetry_space_group_name_H-M 'P -1'
_atom_sites_solution_hydrogens geom
_atom_sites_solution_primary Patterson
_atom_sites_solution_secondary difmap
_audit_creation_method SHELXL-97
_cell_angle_alpha 81.440(1)
_cell_angle_beta 83.965(1)
_cell_angle_gamma 81.457(1)
_cell_formula_units_Z 2
_cell_length_a 11.0985(7)
_cell_length_b 12.2786(8)
_cell_length_c 15.715(1)
_cell_measurement_reflns_used 9740
_cell_measurement_temperature 100(2)
_cell_measurement_theta_max 28.30
_cell_measurement_theta_min 2.28
_cell_volume 2086.6(2)
_computing_cell_refinement 'Bruker SMART (Bruker-AXS, 2000)'
_computing_data_collection 'Bruker SMART (Bruker-AXS, 2000)'
_computing_data_reduction 'Bruker SAINT+ (Bruker-AXS, 2004)'
_computing_molecular_graphics 'Bruker SHELXTL (Bruker-AXS, 2000a)'
_computing_publication_material 'Bruker SHELXTL (Bruker-AXS, 2000a)'
_computing_structure_refinement 'SHELXL-97 (Sheldrick, 1997)'
_computing_structure_solution 'SHELXS-97 (Sheldrick, 1997)'
_diffrn_ambient_temperature 100(2)
_diffrn_measured_fraction_theta_full 0.961
_diffrn_measured_fraction_theta_max 0.961
_diffrn_measurement_device_type 'Bruker-AXS Smart APEX CCD area detector'
_diffrn_measurement_method 'phi and omega scans'
_diffrn_radiation_monochromator graphite
_diffrn_radiation_source 'fine-focus sealed tube'
_diffrn_radiation_type MoK\a
_diffrn_radiation_wavelength 0.71073
_diffrn_reflns_av_R_equivalents 0.0329
_diffrn_reflns_av_sigmaI/netI 0.0569
_diffrn_reflns_limit_h_max 14
_diffrn_reflns_limit_h_min -14
_diffrn_reflns_limit_k_max 16
_diffrn_reflns_limit_k_min -16
_diffrn_reflns_limit_l_max 20
_diffrn_reflns_limit_l_min -20
_diffrn_reflns_number 18631
_diffrn_reflns_theta_full 27.87
_diffrn_reflns_theta_max 27.87
_diffrn_reflns_theta_min 1.32
_exptl_absorpt_coefficient_mu 0.741
_exptl_absorpt_correction_T_max 0.9397
_exptl_absorpt_correction_T_min 0.7284
_exptl_absorpt_correction_type multi-scan
_exptl_absorpt_process_details 'SADABS (Sheldrick, 2002)'
_exptl_crystal_colour Yellow
_exptl_crystal_density_diffrn 1.360
_exptl_crystal_density_method 'not measured'
_exptl_crystal_description Column
_exptl_crystal_F_000 868
_exptl_crystal_size_max 0.22
_exptl_crystal_size_mid 0.14
_exptl_crystal_size_min 0.09
_refine_diff_density_max 1.750
_refine_diff_density_min -1.081
_refine_diff_density_rms 0.122
_refine_ls_extinction_method none
_refine_ls_goodness_of_fit_ref 1.046
_refine_ls_hydrogen_treatment constr
_refine_ls_matrix_type full
_refine_ls_number_parameters 453
_refine_ls_number_reflns 9568
_refine_ls_number_restraints 7
_refine_ls_restrained_S_all 1.048
_refine_ls_R_factor_all 0.0635
_refine_ls_R_factor_gt 0.0531
_refine_ls_shift/su_max 0.004
_refine_ls_shift/su_mean 0.000
_refine_ls_structure_factor_coef Fsqd
_refine_ls_weighting_details 'calc w=1/[\s^2^(Fo^2^)+(0.0757P)^2^+0.7867P] where P=(Fo^2^+2Fc^2^)/3'
_refine_ls_weighting_scheme calc
_refine_ls_wR_factor_gt 0.1296
_refine_ls_wR_factor_ref 0.1350
_reflns_number_gt 7893
_reflns_number_total 9568
_reflns_threshold_expression >2\s(I)
_cod_data_source_file ic061782lsi20060920_072926.cif
_cod_data_source_block msb272
_cod_depositor_comments
;
The following automatic conversions were performed:
'_symmetry_cell_setting' value 'Triclinic' changed to 'triclinic'
according to '/home/saulius/struct/CIF-dictionaries/cif_core.dic'
dictionary named 'cif_core.dic' version 2.4.1 from 2010-06-29.

Automatic conversion script
Id: cif_fix_enum 1527 2010-12-29 10:47:43Z saulius 
;
_cod_database_code 4307261

loop_
_symmetry_equiv_pos_as_xyz
'x, y, z'
'-x, -y, -z'

loop_
_atom_site_label
_atom_site_type_symbol
_atom_site_fract_x
_atom_site_fract_y
_atom_site_fract_z
_atom_site_U_iso_or_equiv
_atom_site_adp_type
_atom_site_occupancy
_atom_site_symmetry_multiplicity
_atom_site_calc_flag
_atom_site_refinement_flags
_atom_site_disorder_assembly
_atom_site_disorder_group
Ru Ru 0.52169(2) 0.84959(2) 0.656011(16) 0.01485(9) Uani 1 1 d . . .
Cl1 Cl 0.38660(8) 0.70757(7) 0.67103(6) 0.02225(18) Uani 1 1 d . . .
Cl2 Cl 0.33799(8) 0.98437(7) 0.61986(5) 0.02206(18) Uani 1 1 d . . .
P1 P 0.68103(8) 0.70940(7) 0.67765(5) 0.01676(18) Uani 1 1 d . . .
P2 P 0.50062(8) 0.91123(7) 0.79081(5) 0.01530(18) Uani 1 1 d . . .
O1 O 0.7598(2) 0.87763(19) 0.77399(14) 0.0179(5) Uani 1 1 d . . .
O2 O 0.5203(3) 0.8283(3) 0.52214(18) 0.0383(7) Uani 1 1 d . . .
H2OA H 0.5741 0.8594 0.4885 0.046 Uiso 1 1 d R . .
H2OB H 0.4487 0.8551 0.5086 0.046 Uiso 1 1 d R . .
N N 0.6375(3) 0.9607(2) 0.61722(17) 0.0182(6) Uani 1 1 d . . .
C1 C 0.6975(3) 0.6237(3) 0.5895(2) 0.0210(7) Uani 1 1 d . . .
C2 C 0.7466(3) 0.6629(3) 0.5075(2) 0.0266(8) Uani 1 1 d . . .
H2 H 0.7799 0.7310 0.4984 0.032 Uiso 1 1 calc R . .
C3 C 0.7473(4) 0.6035(3) 0.4386(2) 0.0304(9) Uani 1 1 d . . .
H3 H 0.7817 0.6307 0.3830 0.036 Uiso 1 1 calc R . .
C4 C 0.6976(4) 0.5043(3) 0.4512(3) 0.0327(9) Uani 1 1 d . . .
H4 H 0.6975 0.4638 0.4041 0.039 Uiso 1 1 calc R . .
C5 C 0.6486(4) 0.4649(3) 0.5321(3) 0.0306(9) Uani 1 1 d . . .
H5 H 0.6150 0.3969 0.5408 0.037 Uiso 1 1 calc R . .
C6 C 0.6478(3) 0.5239(3) 0.6010(2) 0.0266(8) Uani 1 1 d . . .
H6 H 0.6131 0.4962 0.6564 0.032 Uiso 1 1 calc R . .
C7 C 0.6784(3) 0.6030(3) 0.7734(2) 0.0205(7) Uani 1 1 d . . .
C8 C 0.5696(3) 0.5892(3) 0.8250(2) 0.0230(7) Uani 1 1 d . . .
H8 H 0.4966 0.6373 0.8122 0.028 Uiso 1 1 calc R . .
C9 C 0.5682(4) 0.5057(3) 0.8946(2) 0.0289(8) Uani 1 1 d . . .
H9 H 0.4935 0.4955 0.9283 0.035 Uiso 1 1 calc R . .
C10 C 0.6736(4) 0.4371(3) 0.9157(2) 0.0316(9) Uani 1 1 d . . .
H10 H 0.6720 0.3815 0.9647 0.038 Uiso 1 1 calc R . .
C11 C 0.7818(4) 0.4495(3) 0.8652(3) 0.0340(9) Uani 1 1 d . . .
H11 H 0.8546 0.4019 0.8792 0.041 Uiso 1 1 calc R . .
C12 C 0.7841(4) 0.5315(3) 0.7939(3) 0.0284(8) Uani 1 1 d . . .
H12 H 0.8584 0.5388 0.7590 0.034 Uiso 1 1 calc R . .
C13 C 0.8364(3) 0.7461(3) 0.6763(2) 0.0190(7) Uani 1 1 d . . .
C14 C 0.9394(3) 0.6970(3) 0.6280(2) 0.0254(8) Uani 1 1 d . . .
H14 H 0.9304 0.6397 0.5956 0.031 Uiso 1 1 calc R . .
C15 C 1.0536(3) 0.7308(3) 0.6271(3) 0.0301(8) Uani 1 1 d . . .
H15 H 1.1214 0.6964 0.5941 0.036 Uiso 1 1 calc R . .
C16 C 1.0698(3) 0.8141(3) 0.6737(3) 0.0290(8) Uani 1 1 d . . .
H16 H 1.1475 0.8385 0.6715 0.035 Uiso 1 1 calc R . .
C17 C 0.9704(3) 0.8613(3) 0.7238(2) 0.0241(7) Uani 1 1 d . . .
H17 H 0.9800 0.9176 0.7569 0.029 Uiso 1 1 calc R . .
C18 C 0.8572(3) 0.8259(3) 0.7251(2) 0.0190(7) Uani 1 1 d . . .
C19 C 0.7226(3) 0.8214(3) 0.8539(2) 0.0163(6) Uani 1 1 d . . .
C20 C 0.8034(3) 0.7600(3) 0.9091(2) 0.0231(7) Uani 1 1 d . . .
H20 H 0.8885 0.7488 0.8921 0.028 Uiso 1 1 calc R . .
C21 C 0.7573(4) 0.7144(3) 0.9908(2) 0.0270(8) Uani 1 1 d . . .
H21 H 0.8113 0.6714 1.0299 0.032 Uiso 1 1 calc R . .
C22 C 0.6332(4) 0.7318(3) 1.0146(2) 0.0242(8) Uani 1 1 d . . .
H22 H 0.6025 0.7018 1.0705 0.029 Uiso 1 1 calc R . .
C23 C 0.5533(3) 0.7928(3) 0.9576(2) 0.0203(7) Uani 1 1 d . . .
H23 H 0.4682 0.8037 0.9751 0.024 Uiso 1 1 calc R . .
C24 C 0.5955(3) 0.8383(3) 0.8749(2) 0.0179(7) Uani 1 1 d . . .
C25 C 0.3506(3) 0.9186(3) 0.8528(2) 0.0174(6) Uani 1 1 d . . .
C26 C 0.2752(3) 0.8388(3) 0.8489(2) 0.0242(8) Uani 1 1 d . . .
H26 H 0.2969 0.7875 0.8084 0.029 Uiso 1 1 calc R . .
C27 C 0.1698(3) 0.8331(3) 0.9029(3) 0.0309(9) Uani 1 1 d . . .
H27 H 0.1201 0.7772 0.9002 0.037 Uiso 1 1 calc R . .
C28 C 0.1356(3) 0.9091(3) 0.9614(3) 0.0296(8) Uani 1 1 d . . .
H28 H 0.0632 0.9047 0.9990 0.036 Uiso 1 1 calc R . .
C29 C 0.2072(3) 0.9908(3) 0.9644(2) 0.0280(8) Uani 1 1 d . . .
H29 H 0.1830 1.0439 1.0033 0.034 Uiso 1 1 calc R . .
C30 C 0.3151(3) 0.9958(3) 0.9107(2) 0.0243(7) Uani 1 1 d . . .
H30 H 0.3646 1.0518 0.9134 0.029 Uiso 1 1 calc R . .
C31 C 0.5347(3) 1.0548(3) 0.7864(2) 0.0186(7) Uani 1 1 d . . .
C32 C 0.6154(3) 1.0823(3) 0.8404(2) 0.0226(7) Uani 1 1 d . . .
H32 H 0.6515 1.0264 0.8822 0.027 Uiso 1 1 calc R . .
C33 C 0.6431(3) 1.1898(3) 0.8336(2) 0.0257(8) Uani 1 1 d . . .
H33 H 0.6972 1.2070 0.8712 0.031 Uiso 1 1 calc R . .
C34 C 0.5928(4) 1.2719(3) 0.7728(2) 0.0305(9) Uani 1 1 d . . .
H34 H 0.6138 1.3450 0.7673 0.037 Uiso 1 1 calc R . .
C35 C 0.5113(4) 1.2468(3) 0.7198(2) 0.0298(9) Uani 1 1 d . . .
H35 H 0.4749 1.3036 0.6787 0.036 Uiso 1 1 calc R . .
C36 C 0.4822(3) 1.1392(3) 0.7262(2) 0.0247(8) Uani 1 1 d . . .
H36 H 0.4264 1.1231 0.6894 0.030 Uiso 1 1 calc R . .
C37 C 0.7062(4) 1.0194(3) 0.5943(2) 0.0288(8) Uani 1 1 d . . .
C38 C 0.7961(5) 1.0957(4) 0.5648(3) 0.0521(13) Uani 1 1 d . . .
H38A H 0.7793 1.1593 0.5973 0.078 Uiso 1 1 calc R . .
H38B H 0.7909 1.1221 0.5031 0.078 Uiso 1 1 calc R . .
H38C H 0.8784 1.0570 0.5742 0.078 Uiso 1 1 calc R . .
C39 C 0.2085(7) 0.5553(6) 0.8271(5) 0.080(3) Uani 0.878(2) 1 d PD A 1
H39A H 0.1959 0.6145 0.7775 0.096 Uiso 0.878(2) 1 calc PR A 1
H39B H 0.2648 0.5790 0.8634 0.096 Uiso 0.878(2) 1 calc PR A 1
Cl3 Cl 0.27953(19) 0.43731(14) 0.78799(9) 0.0734(6) Uani 0.878(2) 1 d PD A 1
Cl4 Cl 0.07022(13) 0.54751(11) 0.88677(12) 0.0608(5) Uani 0.878(2) 1 d PD A 1
C39A C 0.179(6) 0.543(3) 0.7843(17) 0.080(3) Uani 0.122(2) 1 d PD A 2
H39C H 0.1136 0.6017 0.7639 0.096 Uiso 0.122(2) 1 calc PR A 2
H39D H 0.2543 0.5517 0.7456 0.096 Uiso 0.122(2) 1 calc PR A 2
Cl3A Cl 0.1371(13) 0.4157(9) 0.7817(6) 0.0734(6) Uani 0.122(2) 1 d PD A 2
Cl4A Cl 0.2053(10) 0.5547(8) 0.8895(9) 0.0608(5) Uani 0.122(2) 1 d PD A 2

loop_
_atom_site_aniso_label
_atom_site_aniso_U_11
_atom_site_aniso_U_22
_atom_site_aniso_U_33
_atom_site_aniso_U_23
_atom_site_aniso_U_13
_atom_site_aniso_U_12
Ru 0.01602(14) 0.01569(14) 0.01396(14) -0.00405(10) -0.00266(9) -0.00273(10)
Cl1 0.0211(4) 0.0225(4) 0.0262(4) -0.0100(3) -0.0013(3) -0.0069(3)
Cl2 0.0213(4) 0.0231(4) 0.0226(4) -0.0048(3) -0.0066(3) -0.0008(3)
P1 0.0185(4) 0.0158(4) 0.0171(4) -0.0044(3) -0.0022(3) -0.0031(3)
P2 0.0172(4) 0.0144(4) 0.0153(4) -0.0037(3) -0.0022(3) -0.0031(3)
O1 0.0193(12) 0.0186(12) 0.0153(11) -0.0018(9) -0.0005(9) -0.0025(9)
O2 0.0373(17) 0.0484(18) 0.0299(15) -0.0081(13) -0.0072(13) -0.0019(14)
N 0.0202(14) 0.0204(14) 0.0137(13) -0.0003(11) -0.0041(11) -0.0018(12)
C1 0.0237(17) 0.0178(17) 0.0232(17) -0.0095(14) -0.0065(14) 0.0022(13)
C2 0.0283(19) 0.0264(19) 0.0264(19) -0.0073(15) -0.0004(15) -0.0051(15)
C3 0.034(2) 0.035(2) 0.0227(19) -0.0130(16) 0.0008(16) -0.0007(17)
C4 0.037(2) 0.032(2) 0.032(2) -0.0191(17) -0.0086(17) 0.0013(17)
C5 0.034(2) 0.025(2) 0.037(2) -0.0135(17) -0.0088(17) -0.0036(16)
C6 0.0278(19) 0.0259(19) 0.0274(19) -0.0056(15) -0.0057(15) -0.0040(15)
C7 0.0283(18) 0.0149(16) 0.0205(17) -0.0052(13) -0.0056(14) -0.0051(13)
C8 0.0281(19) 0.0209(17) 0.0211(17) -0.0055(14) -0.0029(14) -0.0041(14)
C9 0.042(2) 0.0250(19) 0.0224(18) -0.0052(15) -0.0005(16) -0.0143(17)
C10 0.056(3) 0.0204(18) 0.0226(19) 0.0007(15) -0.0129(18) -0.0147(18)
C11 0.042(2) 0.0219(19) 0.040(2) 0.0013(17) -0.0206(19) -0.0045(17)
C12 0.031(2) 0.0217(19) 0.032(2) 0.0004(15) -0.0075(16) -0.0041(15)
C13 0.0172(16) 0.0208(17) 0.0194(16) -0.0026(13) -0.0023(13) -0.0032(13)
C14 0.0259(19) 0.0244(18) 0.0265(19) -0.0087(15) -0.0011(15) -0.0006(15)
C15 0.0167(17) 0.038(2) 0.034(2) -0.0077(17) 0.0073(15) -0.0013(15)
C16 0.0164(17) 0.036(2) 0.035(2) -0.0034(17) -0.0027(15) -0.0046(15)
C17 0.0206(18) 0.0246(18) 0.0287(19) -0.0042(15) -0.0050(14) -0.0054(14)
C18 0.0194(17) 0.0191(17) 0.0172(16) -0.0010(13) -0.0016(13) 0.0001(13)
C19 0.0230(17) 0.0121(15) 0.0154(15) -0.0052(12) -0.0042(13) -0.0026(12)
C20 0.0264(18) 0.0199(17) 0.0236(18) -0.0088(14) -0.0052(14) 0.0027(14)
C21 0.040(2) 0.0188(18) 0.0219(18) 0.0007(14) -0.0117(16) 0.0016(15)
C22 0.038(2) 0.0171(17) 0.0166(17) 0.0005(13) -0.0005(15) -0.0059(15)
C23 0.0270(18) 0.0146(16) 0.0201(17) -0.0048(13) -0.0002(14) -0.0042(13)
C24 0.0243(17) 0.0140(15) 0.0179(16) -0.0069(12) -0.0038(13) -0.0047(13)
C25 0.0156(16) 0.0188(16) 0.0174(16) -0.0030(13) -0.0007(12) -0.0014(12)
C26 0.0225(18) 0.0255(19) 0.0274(19) -0.0119(15) -0.0006(14) -0.0055(14)
C27 0.0208(18) 0.035(2) 0.040(2) -0.0127(18) 0.0031(16) -0.0111(16)
C28 0.0212(18) 0.036(2) 0.031(2) -0.0109(17) 0.0068(15) -0.0013(16)
C29 0.0211(18) 0.035(2) 0.029(2) -0.0152(17) 0.0022(15) -0.0001(15)
C30 0.0242(18) 0.0259(19) 0.0253(18) -0.0127(15) -0.0022(14) -0.0020(15)
C31 0.0239(17) 0.0152(16) 0.0172(16) -0.0052(13) 0.0007(13) -0.0030(13)
C32 0.0272(18) 0.0157(16) 0.0256(18) -0.0028(14) -0.0062(14) -0.0022(14)
C33 0.031(2) 0.0209(18) 0.0281(19) -0.0079(15) -0.0087(15) -0.0060(15)
C34 0.048(2) 0.0159(17) 0.029(2) -0.0032(15) -0.0029(18) -0.0105(16)
C35 0.049(2) 0.0167(17) 0.0228(19) 0.0005(14) -0.0087(17) -0.0008(16)
C36 0.033(2) 0.0188(17) 0.0241(18) -0.0047(14) -0.0099(15) -0.0029(15)
C37 0.029(2) 0.033(2) 0.0247(19) -0.0005(16) -0.0067(15) -0.0045(17)
C38 0.049(3) 0.054(3) 0.054(3) 0.013(2) -0.011(2) -0.027(2)
C39 0.100(6) 0.076(5) 0.058(5) -0.019(4) 0.040(5) -0.018(4)
Cl3 0.1120(14) 0.0563(9) 0.0319(7) 0.0070(6) 0.0136(8) 0.0269(9)
Cl4 0.0411(8) 0.0289(7) 0.1015(13) 0.0066(7) 0.0137(8) 0.0012(5)
C39A 0.100(6) 0.076(5) 0.058(5) -0.019(4) 0.040(5) -0.018(4)
Cl3A 0.1120(14) 0.0563(9) 0.0319(7) 0.0070(6) 0.0136(8) 0.0269(9)
Cl4A 0.0411(8) 0.0289(7) 0.1015(13) 0.0066(7) 0.0137(8) 0.0012(5)

loop_
_atom_type_symbol
_atom_type_description
_atom_type_scat_dispersion_real
_atom_type_scat_dispersion_imag
_atom_type_scat_source
C C 0.0033 0.0016 'International Tables Vol C Tables 4.2.6.8 and 6.1.1.4'
H H 0.0000 0.0000 'International Tables Vol C Tables 4.2.6.8 and 6.1.1.4'
N N 0.0061 0.0033 'International Tables Vol C Tables 4.2.6.8 and 6.1.1.4'
O O 0.0106 0.0060 'International Tables Vol C Tables 4.2.6.8 and 6.1.1.4'
P P 0.1023 0.0942 'International Tables Vol C Tables 4.2.6.8 and 6.1.1.4'
Cl Cl 0.1484 0.1585 'International Tables Vol C Tables 4.2.6.8 and 6.1.1.4'
Ru Ru -1.2594 0.8363 'International Tables Vol C Tables 4.2.6.8 and 6.1.1.4'

loop_
_geom_angle_atom_site_label_1
_geom_angle_atom_site_label_2
_geom_angle_atom_site_label_3
_geom_angle
_geom_angle_site_symmetry_1
_geom_angle_site_symmetry_3
_geom_angle_publ_flag
N Ru O2 87.78(11) . . ?
N Ru P1 91.20(8) . . ?
O2 Ru P1 92.58(8) . . ?
N Ru P2 87.54(8) . . ?
O2 Ru P2 167.38(8) . . ?
P1 Ru P2 99.22(3) . . ?
N Ru Cl1 167.71(8) . . ?
O2 Ru Cl1 80.01(9) . . ?
P1 Ru Cl1 87.97(3) . . ?
P2 Ru Cl1 104.70(3) . . ?
N Ru Cl2 93.75(8) . . ?
O2 Ru Cl2 81.16(8) . . ?
P1 Ru Cl2 171.86(3) . . ?
P2 Ru Cl2 87.46(3) . . ?
Cl1 Ru Cl2 85.82(3) . . ?
C1 P1 C7 101.59(16) . . ?
C1 P1 C13 102.36(16) . . ?
C7 P1 C13 100.70(16) . . ?
C1 P1 Ru 109.27(11) . . ?
C7 P1 Ru 121.43(12) . . ?
C13 P1 Ru 118.71(11) . . ?
C24 P2 C25 99.37(15) . . ?
C24 P2 C31 101.07(15) . . ?
C25 P2 C31 101.28(15) . . ?
C24 P2 Ru 119.57(11) . . ?
C25 P2 Ru 119.01(11) . . ?
C31 P2 Ru 113.44(11) . . ?
C18 O1 C19 118.0(2) . . ?
Ru O2 H2OA 114.1 . . ?
Ru O2 H2OB 105.3 . . ?
H2OA O2 H2OB 111.0 . . ?
C37 N Ru 176.9(3) . . ?
C2 C1 C6 118.5(3) . . ?
C2 C1 P1 120.7(3) . . ?
C6 C1 P1 120.3(3) . . ?
C3 C2 C1 120.8(4) . . ?
C3 C2 H2 119.6 . . ?
C1 C2 H2 119.6 . . ?
C4 C3 C2 120.0(4) . . ?
C4 C3 H3 120.0 . . ?
C2 C3 H3 120.0 . . ?
C5 C4 C3 119.7(3) . . ?
C5 C4 H4 120.1 . . ?
C3 C4 H4 120.1 . . ?
C4 C5 C6 120.5(4) . . ?
C4 C5 H5 119.8 . . ?
C6 C5 H5 119.8 . . ?
C5 C6 C1 120.5(4) . . ?
C5 C6 H6 119.7 . . ?
C1 C6 H6 119.7 . . ?
C12 C7 C8 118.6(3) . . ?
C12 C7 P1 120.5(3) . . ?
C8 C7 P1 120.9(3) . . ?
C9 C8 C7 120.1(4) . . ?
C9 C8 H8 120.0 . . ?
C7 C8 H8 120.0 . . ?
C10 C9 C8 120.9(4) . . ?
C10 C9 H9 119.5 . . ?
C8 C9 H9 119.5 . . ?
C9 C10 C11 119.6(4) . . ?
C9 C10 H10 120.2 . . ?
C11 C10 H10 120.2 . . ?
C10 C11 C12 120.1(4) . . ?
C10 C11 H11 119.9 . . ?
C12 C11 H11 119.9 . . ?
C11 C12 C7 120.6(4) . . ?
C11 C12 H12 119.7 . . ?
C7 C12 H12 119.7 . . ?
C18 C13 C14 116.3(3) . . ?
C18 C13 P1 119.9(3) . . ?
C14 C13 P1 123.8(3) . . ?
C15 C14 C13 121.3(3) . . ?
C15 C14 H14 119.4 . . ?
C13 C14 H14 119.4 . . ?
C16 C15 C14 120.8(3) . . ?
C16 C15 H15 119.6 . . ?
C14 C15 H15 119.6 . . ?
C15 C16 C17 118.9(3) . . ?
C15 C16 H16 120.6 . . ?
C17 C16 H16 120.6 . . ?
C18 C17 C16 119.8(3) . . ?
C18 C17 H17 120.1 . . ?
C16 C17 H17 120.1 . . ?
C17 C18 C13 122.8(3) . . ?
C17 C18 O1 117.8(3) . . ?
C13 C18 O1 119.3(3) . . ?
C20 C19 O1 123.1(3) . . ?
C20 C19 C24 123.1(3) . . ?
O1 C19 C24 113.8(3) . . ?
C19 C20 C21 118.5(3) . . ?
C19 C20 H20 120.7 . . ?
C21 C20 H20 120.7 . . ?
C22 C21 C20 120.0(3) . . ?
C22 C21 H21 120.0 . . ?
C20 C21 H21 120.0 . . ?
C21 C22 C23 120.6(3) . . ?
C21 C22 H22 119.7 . . ?
C23 C22 H22 119.7 . . ?
C22 C23 C24 121.2(3) . . ?
C22 C23 H23 119.4 . . ?
C24 C23 H23 119.4 . . ?
C23 C24 C19 116.6(3) . . ?
C23 C24 P2 126.0(3) . . ?
C19 C24 P2 117.3(2) . . ?
C26 C25 C30 118.7(3) . . ?
C26 C25 P2 119.5(3) . . ?
C30 C25 P2 121.5(3) . . ?
C27 C26 C25 121.0(3) . . ?
C27 C26 H26 119.5 . . ?
C25 C26 H26 119.5 . . ?
C26 C27 C28 120.1(3) . . ?
C26 C27 H27 119.9 . . ?
C28 C27 H27 119.9 . . ?
C29 C28 C27 119.8(3) . . ?
C29 C28 H28 120.1 . . ?
C27 C28 H28 120.1 . . ?
C28 C29 C30 120.2(3) . . ?
C28 C29 H29 119.9 . . ?
C30 C29 H29 119.9 . . ?
C29 C30 C25 120.1(3) . . ?
C29 C30 H30 119.9 . . ?
C25 C30 H30 119.9 . . ?
C36 C31 C32 118.1(3) . . ?
C36 C31 P2 119.9(3) . . ?
C32 C31 P2 122.0(3) . . ?
C33 C32 C31 120.9(3) . . ?
C33 C32 H32 119.5 . . ?
C31 C32 H32 119.5 . . ?
C34 C33 C32 120.5(3) . . ?
C34 C33 H33 119.8 . . ?
C32 C33 H33 119.8 . . ?
C33 C34 C35 119.4(3) . . ?
C33 C34 H34 120.3 . . ?
C35 C34 H34 120.3 . . ?
C34 C35 C36 120.7(4) . . ?
C34 C35 H35 119.7 . . ?
C36 C35 H35 119.7 . . ?
C35 C36 C31 120.4(3) . . ?
C35 C36 H36 119.8 . . ?
C31 C36 H36 119.8 . . ?
N C37 C38 179.7(5) . . ?
C37 C38 H38A 109.5 . . ?
C37 C38 H38B 109.5 . . ?
H38A C38 H38B 109.5 . . ?
C37 C38 H38C 109.5 . . ?
H38A C38 H38C 109.5 . . ?
H38B C38 H38C 109.5 . . ?
Cl3 C39 Cl4 117.2(4) . . ?
Cl3 C39 H39A 108.0 . . ?
Cl4 C39 H39A 108.0 . . ?
Cl3 C39 H39B 108.0 . . ?
Cl4 C39 H39B 108.0 . . ?
H39A C39 H39B 107.2 . . ?
Cl3A C39A Cl4A 109.3(15) . . ?
Cl3A C39A H39C 109.8 . . ?
Cl4A C39A H39C 109.8 . . ?
Cl3A C39A H39D 109.8 . . ?
Cl4A C39A H39D 109.8 . . ?
H39C C39A H39D 108.3 . . ?

loop_
_geom_bond_atom_site_label_1
_geom_bond_atom_site_label_2
_geom_bond_distance
_geom_bond_site_symmetry_2
_geom_bond_publ_flag
Ru N 1.998(3) . ?
Ru O2 2.160(3) . ?
Ru P1 2.2921(9) . ?
Ru P2 2.3313(9) . ?
Ru Cl1 2.4340(8) . ?
Ru Cl2 2.4858(9) . ?
P1 C1 1.839(3) . ?
P1 C7 1.841(4) . ?
P1 C13 1.844(3) . ?
P2 C24 1.821(3) . ?
P2 C25 1.836(3) . ?
P2 C31 1.847(3) . ?
O1 C18 1.389(4) . ?
O1 C19 1.393(4) . ?
O2 H2OA 0.8500 . ?
O2 H2OB 0.8500 . ?
N C37 1.122(5) . ?
C1 C2 1.391(5) . ?
C1 C6 1.398(5) . ?
C2 C3 1.390(5) . ?
C2 H2 0.9500 . ?
C3 C4 1.390(6) . ?
C3 H3 0.9500 . ?
C4 C5 1.377(6) . ?
C4 H4 0.9500 . ?
C5 C6 1.389(5) . ?
C5 H5 0.9500 . ?
C6 H6 0.9500 . ?
C7 C12 1.393(5) . ?
C7 C8 1.399(5) . ?
C8 C9 1.385(5) . ?
C8 H8 0.9500 . ?
C9 C10 1.375(6) . ?
C9 H9 0.9500 . ?
C10 C11 1.383(6) . ?
C10 H10 0.9500 . ?
C11 C12 1.391(5) . ?
C11 H11 0.9500 . ?
C12 H12 0.9500 . ?
C13 C18 1.389(5) . ?
C13 C14 1.412(5) . ?
C14 C15 1.389(5) . ?
C14 H14 0.9500 . ?
C15 C16 1.385(6) . ?
C15 H15 0.9500 . ?
C16 C17 1.392(5) . ?
C16 H16 0.9500 . ?
C17 C18 1.386(5) . ?
C17 H17 0.9500 . ?
C19 C20 1.375(5) . ?
C19 C24 1.407(5) . ?
C20 C21 1.399(5) . ?
C20 H20 0.9500 . ?
C21 C22 1.382(5) . ?
C21 H21 0.9500 . ?
C22 C23 1.385(5) . ?
C22 H22 0.9500 . ?
C23 C24 1.398(5) . ?
C23 H23 0.9500 . ?
C25 C26 1.392(5) . ?
C25 C30 1.396(5) . ?
C26 C27 1.375(5) . ?
C26 H26 0.9500 . ?
C27 C28 1.392(5) . ?
C27 H27 0.9500 . ?
C28 C29 1.378(5) . ?
C28 H28 0.9500 . ?
C29 C30 1.395(5) . ?
C29 H29 0.9500 . ?
C30 H30 0.9500 . ?
C31 C36 1.398(5) . ?
C31 C32 1.404(5) . ?
C32 C33 1.386(5) . ?
C32 H32 0.9500 . ?
C33 C34 1.377(5) . ?
C33 H33 0.9500 . ?
C34 C35 1.388(5) . ?
C34 H34 0.9500 . ?
C35 C36 1.392(5) . ?
C35 H35 0.9500 . ?
C36 H36 0.9500 . ?
C37 C38 1.463(6) . ?
C38 H38A 0.9800 . ?
C38 H38B 0.9800 . ?
C38 H38C 0.9800 . ?
C39 Cl3 1.710(7) . ?
C39 Cl4 1.719(7) . ?
C39 H39A 0.9900 . ?
C39 H39B 0.9900 . ?
C39A Cl3A 1.700(17) . ?
C39A Cl4A 1.739(17) . ?
C39A H39C 0.9900 . ?
C39A H39D 0.9900 . ?

loop_
_geom_hbond_atom_site_label_D
_geom_hbond_atom_site_label_H
_geom_hbond_atom_site_label_A
_geom_hbond_distance_DH
_geom_hbond_distance_HA
_geom_hbond_distance_DA
_geom_hbond_angle_DHA
_geom_hbond_site_symmetry_A
O2 H2OA Cl2 0.85 2.60 3.399(3) 156.7 2_676
